data_4509097
loop_
_publ_author_name
'Zhou, Xin-Hui'
'Peng, Yan-Hong'
'Du, Xiao-Di'
'Wang, Cai-Feng'
'Zuo, Jing-Lin'
'You, Xiao-Zeng'

_publ_section_title
;
 New 3d&#x2212;4f Heterometallic Coordination Polymers Based on
 Pyrazole-Bridged CuIILnIIIDinuclear Units and Sulfate Anions: Syntheses,
 Structures, and Magnetic Properties
;
_journal_issue 2
_journal_name_full 'Crystal Growth &amp; Design'
_journal_page_first 1028
_journal_paper_doi 10.1021/cg800848n
_journal_volume 9
_journal_year 2009
_chemical_formula_sum 'C10 H12 Cu N4 O17 S Tb2'
_chemical_formula_weight 873.68
_chemical_name_systematic
; 
 ? 
;
_space_group_IT_number 14
_symmetry_cell_setting monoclinic
_symmetry_space_group_name_Hall '-P 2ybc'
_symmetry_space_group_name_H-M 'P 1 21/c 1'
_atom_sites_solution_hydrogens geom
_atom_sites_solution_primary direct
_atom_sites_solution_secondary difmap
_audit_creation_method SHELXL-97
_cell_angle_alpha 90.00
_cell_angle_beta 95.087(6)
_cell_angle_gamma 90.00
_cell_formula_units_Z 4
_cell_length_a 12.212(4)
_cell_length_b 6.814(2)
_cell_length_c 23.693(7)
_cell_measurement_reflns_used 1458
_cell_measurement_temperature 293(2)
_cell_measurement_theta_max 26.5
_cell_measurement_theta_min 2.3
_cell_volume 1963.8(10)
_computing_cell_refinement SMART
_computing_data_collection 'SMART (Bruker, 2000)'
_computing_data_reduction 'SAINT (Bruker, 2000)'
_computing_molecular_graphics SHELXTL
_computing_publication_material SHELXTL
_computing_structure_refinement SHELXTL
_computing_structure_solution 'SHELXTL (Bruker, 2000)'
_diffrn_ambient_temperature 293(2)
_diffrn_measured_fraction_theta_full 0.999
_diffrn_measured_fraction_theta_max 0.999
_diffrn_radiation_monochromator graphite
_diffrn_radiation_source 'fine-focus sealed tube'
_diffrn_radiation_type MoK\a
_diffrn_radiation_wavelength 0.71073
_diffrn_reflns_av_R_equivalents 0.0747
_diffrn_reflns_av_sigmaI/netI 0.0991
_diffrn_reflns_limit_h_max 14
_diffrn_reflns_limit_h_min -14
_diffrn_reflns_limit_k_max 8
_diffrn_reflns_limit_k_min -7
_diffrn_reflns_limit_l_max 20
_diffrn_reflns_limit_l_min -28
_diffrn_reflns_number 9353
_diffrn_reflns_theta_full 25.00
_diffrn_reflns_theta_max 25.00
_diffrn_reflns_theta_min 1.67
_exptl_absorpt_coefficient_mu 8.405
_exptl_absorpt_correction_T_max 0.3858
_exptl_absorpt_correction_T_min 0.3465
_exptl_absorpt_correction_type multi-scan
_exptl_absorpt_process_details 'SADABS; Bruker, 2000'
_exptl_crystal_colour blue
_exptl_crystal_density_diffrn 2.955
_exptl_crystal_density_method 'not measured'
_exptl_crystal_description block
_exptl_crystal_F_000 1644
_exptl_crystal_size_max 0.16
_exptl_crystal_size_mid 0.14
_exptl_crystal_size_min 0.14
_refine_diff_density_max 1.534
_refine_diff_density_min -1.379
_refine_diff_density_rms 0.230
_refine_ls_extinction_method none
_refine_ls_goodness_of_fit_ref 0.883
_refine_ls_hydrogen_treatment constr
_refine_ls_matrix_type full
_refine_ls_number_parameters 316
_refine_ls_number_reflns 3459
_refine_ls_number_restraints 18
_refine_ls_restrained_S_all 0.881
_refine_ls_R_factor_all 0.0610
_refine_ls_R_factor_gt 0.0433
_refine_ls_shift/su_max 0.001
_refine_ls_shift/su_mean 0.000
_refine_ls_structure_factor_coef Fsqd
_refine_ls_weighting_details 'calc w=1/[\s^2^(Fo^2^)+(0.0000P)^2^+0.0000P] where P=(Fo^2^+2Fc^2^)/3'
_refine_ls_weighting_scheme calc
_refine_ls_wR_factor_gt 0.0700
_refine_ls_wR_factor_ref 0.0748
_reflns_number_gt 2699
_reflns_number_total 3459
_reflns_threshold_expression >2sigma(I)
_cod_data_source_file cg800848nsup1.cif
_cod_data_source_block 6-Tb
_cod_original_sg_symbol_H-M P2(1)/c
_cod_database_code 4509097

loop_
_symmetry_equiv_pos_as_xyz
'x, y, z'
'-x, y+1/2, -z+1/2'
'-x, -y, -z'
'x, -y-1/2, z-1/2'

loop_
_atom_site_label
_atom_site_type_symbol
_atom_site_fract_x
_atom_site_fract_y
_atom_site_fract_z
_atom_site_U_iso_or_equiv
_atom_site_adp_type
_atom_site_occupancy
_atom_site_symmetry_multiplicity
_atom_site_calc_flag
_atom_site_refinement_flags
Cu1 Cu 0.80126(10) 0.6485(2) 0.81146(5) 0.0214(3) Uani 1 1 d .
Tb1 Tb 0.61989(4) 0.65920(7) 0.96701(2) 0.01113(14) Uani 1 1 d .
Tb2 Tb 0.78989(4) 0.90187(7) 1.13462(2) 0.01226(14) Uani 1 1 d .
C1 C 0.4548(8) 0.3097(15) 0.8991(4) 0.016(2) Uani 1 1 d U
C2 C 0.5300(8) 0.3692(15) 0.8562(4) 0.016(2) Uani 1 1 d .
C3 C 0.5320(8) 0.3176(14) 0.8004(4) 0.016(2) Uani 1 1 d U
H3 H 0.4838 0.2340 0.7795 0.019 Uiso 1 1 calc R
C4 C 0.6202(9) 0.4154(15) 0.7821(4) 0.020(3) Uani 1 1 d .
C5 C 0.6742(8) 0.4357(15) 0.7294(4) 0.014(2) Uani 1 1 d U
C6 C 1.0180(8) 0.7495(15) 0.8427(4) 0.018(3) Uani 1 1 d .
C7 C 0.9615(8) 0.7359(14) 0.8951(4) 0.013(2) Uani 1 1 d .
C8 C 0.9914(8) 0.7562(15) 0.9529(4) 0.020(3) Uani 1 1 d .
H8 H 1.0608 0.7833 0.9707 0.023 Uiso 1 1 calc R
C9 C 0.8955(8) 0.7272(14) 0.9777(4) 0.014(2) Uani 1 1 d .
C10 C 0.8653(8) 0.7422(14) 1.0362(4) 0.015(2) Uani 1 1 d .
N1 N 0.6120(7) 0.4966(12) 0.8717(4) 0.020(2) Uani 1 1 d .
N2 N 0.6659(7) 0.5226(13) 0.8258(3) 0.018(2) Uani 1 1 d .
N3 N 0.8548(7) 0.6963(12) 0.8878(3) 0.016(2) Uani 1 1 d .
N4 N 0.8123(6) 0.6867(11) 0.9380(3) 0.0129(19) Uani 1 1 d .
O1 O 0.3904(5) 0.1715(10) 0.8878(3) 0.0167(16) Uani 1 1 d .
O2 O 0.4669(5) 0.4059(9) 0.9466(3) 0.0146(16) Uani 1 1 d .
O3 O 0.6474(6) 0.3499(10) 0.6850(3) 0.0213(18) Uani 1 1 d .
O4 O 0.7559(5) 0.5604(11) 0.7329(3) 0.0224(18) Uani 1 1 d .
O5 O 0.9575(6) 0.6980(11) 0.7987(3) 0.030(2) Uani 1 1 d .
O6 O 1.1137(5) 0.8085(10) 0.8412(3) 0.0188(17) Uani 1 1 d .
O7 O 0.9319(5) 0.8029(10) 1.0750(3) 0.0159(17) Uani 1 1 d .
O8 O 0.7677(5) 0.7028(9) 1.0451(3) 0.0150(16) Uani 1 1 d .
O9 O 0.7463(6) 0.9746(11) 0.7920(3) 0.038(2) Uani 1 1 d .
H9A H 0.7252 0.8565 0.7917 0.046 Uiso 1 1 d R
H9B H 0.7265 1.0272 0.8219 0.046 Uiso 1 1 d R
O10 O 0.5813(6) 0.8862(11) 0.8741(3) 0.038(2) Uani 1 1 d .
H10A H 0.5519 0.7888 0.8565 0.046 Uiso 1 1 d R
H10B H 0.5301 0.9573 0.8846 0.046 Uiso 1 1 d R
O11 O 0.6896(5) 0.3430(9) 0.9865(3) 0.0168(16) Uani 1 1 d .
O12 O 0.7457(5) 0.1271(9) 1.0635(3) 0.0167(16) Uani 1 1 d .
O13 O 0.6537(6) 0.0002(10) 0.9783(3) 0.0206(18) Uani 1 1 d .
O14 O 0.5553(5) 0.1977(10) 1.0415(3) 0.0205(18) Uani 1 1 d .
O15 O 0.9601(6) 0.8065(11) 1.1873(3) 0.035(2) Uani 1 1 d .
H15A H 1.0286 0.8148 1.1845 0.042 Uiso 1 1 d R
H15B H 0.9511 0.7565 1.2193 0.042 Uiso 1 1 d R
O16 O 0.7647(6) 0.5669(10) 1.1681(3) 0.043(2) Uani 1 1 d .
H16A H 0.7895 0.4604 1.1562 0.051 Uiso 1 1 d R
H16B H 0.7190 0.5392 1.1917 0.051 Uiso 1 1 d R
O17 O 0.8397(7) 0.2018(12) 0.8838(3) 0.051(3) Uani 1 1 d .
H17A H 0.8017 0.2348 0.9105 0.061 Uiso 1 1 d R
H17B H 0.9067 0.2188 0.8951 0.061 Uiso 1 1 d R
S1 S 0.6598(2) 0.1658(4) 1.01779(11) 0.0130(6) Uani 1 1 d .

loop_
_atom_site_aniso_label
_atom_site_aniso_U_11
_atom_site_aniso_U_22
_atom_site_aniso_U_33
_atom_site_aniso_U_23
_atom_site_aniso_U_13
_atom_site_aniso_U_12
Cu1 0.0163(8) 0.0338(9) 0.0150(8) -0.0022(6) 0.0051(6) -0.0090(6)
Tb1 0.0102(3) 0.0105(3) 0.0133(3) -0.0006(2) 0.0045(2) -0.0011(2)
Tb2 0.0126(3) 0.0150(3) 0.0096(3) -0.0004(2) 0.0037(2) -0.0009(2)
C1 0.011(4) 0.020(4) 0.017(4) 0.001(4) 0.004(3) 0.003(4)
C2 0.013(6) 0.018(6) 0.020(6) 0.005(5) 0.006(5) 0.001(5)
C3 0.015(4) 0.015(4) 0.018(4) 0.002(3) 0.007(3) -0.004(3)
C4 0.024(6) 0.019(6) 0.017(6) -0.003(5) 0.003(5) -0.006(5)
C5 0.009(4) 0.017(4) 0.015(4) 0.001(4) 0.002(3) -0.001(3)
C6 0.012(6) 0.022(6) 0.021(7) 0.001(5) -0.002(5) -0.001(5)
C7 0.010(6) 0.018(6) 0.012(6) 0.001(5) 0.006(4) 0.004(5)
C8 0.006(6) 0.030(7) 0.021(7) -0.003(5) -0.005(5) 0.000(5)
C9 0.010(6) 0.018(6) 0.013(6) -0.003(5) -0.002(4) 0.010(5)
C10 0.015(6) 0.011(6) 0.019(6) -0.001(5) 0.007(5) 0.002(5)
N1 0.020(6) 0.024(5) 0.016(5) 0.002(4) 0.006(4) -0.005(4)
N2 0.010(5) 0.032(6) 0.013(5) -0.001(4) 0.002(4) -0.012(4)
N3 0.014(5) 0.023(5) 0.011(5) -0.001(4) 0.007(4) 0.003(4)
N4 0.010(5) 0.020(5) 0.010(5) -0.004(4) 0.005(4) -0.006(4)
O1 0.016(4) 0.018(4) 0.016(4) -0.001(3) -0.001(3) -0.009(3)
O2 0.015(4) 0.012(4) 0.017(4) -0.001(3) 0.003(3) 0.001(3)
O3 0.030(5) 0.020(4) 0.014(4) -0.003(3) 0.005(3) -0.004(4)
O4 0.018(4) 0.040(5) 0.010(4) -0.007(3) 0.007(3) -0.010(4)
O5 0.017(4) 0.054(6) 0.019(5) -0.008(4) 0.009(3) -0.020(4)
O6 0.006(4) 0.028(5) 0.023(4) -0.010(3) 0.002(3) -0.007(3)
O7 0.012(4) 0.031(5) 0.004(4) -0.003(3) 0.000(3) -0.002(3)
O8 0.011(4) 0.014(4) 0.022(4) 0.006(3) 0.008(3) -0.002(3)
O9 0.057(6) 0.018(5) 0.039(6) -0.008(4) 0.004(4) 0.006(4)
O10 0.049(6) 0.026(5) 0.041(5) -0.014(4) 0.009(4) 0.013(4)
O11 0.017(4) 0.007(4) 0.027(4) 0.007(3) 0.006(3) -0.001(3)
O12 0.017(4) 0.014(4) 0.019(4) 0.000(3) 0.002(3) -0.005(3)
O13 0.026(5) 0.013(4) 0.022(5) -0.003(3) -0.004(3) -0.002(3)
O14 0.013(4) 0.022(4) 0.029(5) 0.019(3) 0.010(3) 0.005(3)
O15 0.029(5) 0.065(6) 0.012(4) 0.006(4) 0.004(4) 0.018(4)
O16 0.054(6) 0.016(5) 0.061(6) 0.012(4) 0.027(5) 0.005(4)
O17 0.040(6) 0.054(6) 0.061(7) -0.018(5) 0.015(5) -0.002(5)
S1 0.0118(14) 0.0113(14) 0.0160(15) 0.0022(11) 0.0018(11) -0.0002(11)

loop_
_atom_type_symbol
_atom_type_description
_atom_type_scat_dispersion_real
_atom_type_scat_dispersion_imag
_atom_type_scat_source
C C 0.0033 0.0016 'International Tables Vol C Tables 4.2.6.8 and 6.1.1.4'
Cu Cu 0.3201 1.2651 'International Tables Vol C Tables 4.2.6.8 and 6.1.1.4'
S S 0.1246 0.1234 'International Tables Vol C Tables 4.2.6.8 and 6.1.1.4'
Tb Tb -0.1723 4.1537 'International Tables Vol C Tables 4.2.6.8 and 6.1.1.4'
N N 0.0061 0.0033 'International Tables Vol C Tables 4.2.6.8 and 6.1.1.4'
O O 0.0106 0.0060 'International Tables Vol C Tables 4.2.6.8 and 6.1.1.4'
H H 0.0000 0.0000 'International Tables Vol C Tables 4.2.6.8 and 6.1.1.4'

loop_
_geom_angle_atom_site_label_1
_geom_angle_atom_site_label_2
_geom_angle_atom_site_label_3
_geom_angle
_geom_angle_site_symmetry_1
_geom_angle_site_symmetry_3
N3 Cu1 N2 97.9(4) . .
N3 Cu1 O4 171.6(3) . .
N2 Cu1 O4 81.8(3) . .
N3 Cu1 O5 82.0(3) . .
N2 Cu1 O5 163.0(4) . .
O4 Cu1 O5 95.8(3) . .
N3 Cu1 O9 95.3(3) . .
N2 Cu1 O9 102.8(3) . .
O4 Cu1 O9 92.9(3) . .
O5 Cu1 O9 94.1(3) . .
O14 Tb1 O11 135.3(2) 3_667 .
O14 Tb1 O13 75.5(2) 3_667 1_565
O11 Tb1 O13 145.2(2) . 1_565
O14 Tb1 O2 71.6(2) 3_667 3_667
O11 Tb1 O2 81.0(2) . 3_667
O13 Tb1 O2 99.7(2) 1_565 3_667
O14 Tb1 O8 127.7(2) 3_667 .
O11 Tb1 O8 74.7(2) . .
O13 Tb1 O8 72.0(2) 1_565 .
O2 Tb1 O8 74.7(2) 3_667 .
O14 Tb1 N1 98.3(3) 3_667 .
O11 Tb1 N1 75.9(3) . .
O13 Tb1 N1 121.8(3) 1_565 .
O2 Tb1 N1 133.9(2) 3_667 .
O8 Tb1 N1 133.7(2) . .
O14 Tb1 N4 144.5(2) 3_667 .
O11 Tb1 N4 77.9(2) . .
O13 Tb1 N4 78.5(2) 1_565 .
O2 Tb1 N4 137.1(2) 3_667 .
O8 Tb1 N4 63.9(2) . .
N1 Tb1 N4 75.5(3) . .
O14 Tb1 O2 67.6(2) 3_667 .
O11 Tb1 O2 70.3(2) . .
O13 Tb1 O2 143.1(2) 1_565 .
O2 Tb1 O2 70.7(2) 3_667 .
O8 Tb1 O2 133.7(2) . .
N1 Tb1 O2 64.1(2) . .
N4 Tb1 O2 133.1(2) . .
O14 Tb1 O10 66.4(2) 3_667 .
O11 Tb1 O10 136.1(2) . .
O13 Tb1 O10 63.0(2) 1_565 .
O2 Tb1 O10 137.3(2) 3_667 .
O8 Tb1 O10 127.0(2) . .
N1 Tb1 O10 61.9(2) . .
N4 Tb1 O10 80.5(2) . .
O2 Tb1 O10 99.3(2) . .
O1 Tb2 O12 79.5(2) 3_667 1_565
O1 Tb2 O6 134.2(2) 3_667 3_777
O12 Tb2 O6 72.4(2) 1_565 3_777
O1 Tb2 O4 90.2(2) 3_667 4_576
O12 Tb2 O4 125.8(2) 1_565 4_576
O6 Tb2 O4 78.5(2) 3_777 4_576
O1 Tb2 O15 146.3(3) 3_667 .
O12 Tb2 O15 133.7(2) 1_565 .
O6 Tb2 O15 73.1(3) 3_777 .
O4 Tb2 O15 75.2(2) 4_576 .
O1 Tb2 O7 122.0(2) 3_667 .
O12 Tb2 O7 83.8(2) 1_565 .
O6 Tb2 O7 90.4(2) 3_777 .
O4 Tb2 O7 141.6(2) 4_576 .
O15 Tb2 O7 66.4(2) . .
O1 Tb2 O16 73.9(3) 3_667 .
O12 Tb2 O16 146.1(3) 1_565 .
O6 Tb2 O16 141.5(3) 3_777 .
O4 Tb2 O16 75.5(3) 4_576 .
O15 Tb2 O16 73.1(3) . .
O7 Tb2 O16 92.6(2) . .
O1 Tb2 O8 69.8(2) 3_667 .
O12 Tb2 O8 75.0(2) 1_565 .
O6 Tb2 O8 132.5(2) 3_777 .
O4 Tb2 O8 149.0(2) 4_576 .
O15 Tb2 O8 108.3(2) . .
O7 Tb2 O8 52.2(2) . .
O16 Tb2 O8 76.2(2) . .
O1 Tb2 O3 66.6(2) 3_667 4_576
O12 Tb2 O3 78.1(2) 1_565 4_576
O6 Tb2 O3 72.7(2) 3_777 4_576
O4 Tb2 O3 49.6(2) 4_576 4_576
O15 Tb2 O3 119.1(2) . 4_576
O7 Tb2 O3 158.2(2) . 4_576
O16 Tb2 O3 109.2(2) . 4_576
O8 Tb2 O3 131.9(2) . 4_576
O1 C1 O2 126.2(9) . .
O1 C1 C2 118.6(9) . .
O2 C1 C2 115.1(9) . .
N1 C2 C3 110.6(8) . .
N1 C2 C1 118.6(9) . .
C3 C2 C1 130.9(10) . .
C2 C3 C4 105.2(9) . .
C2 C3 H3 127.4 . .
C4 C3 H3 127.4 . .
N2 C4 C3 107.8(9) . .
N2 C4 C5 114.6(9) . .
C3 C4 C5 137.7(10) . .
O3 C5 O4 120.7(9) . .
O3 C5 C4 125.5(9) . .
O4 C5 C4 113.8(9) . .
O6 C6 O5 123.1(10) . .
O6 C6 C7 123.8(9) . .
O5 C6 C7 113.1(9) . .
N3 C7 C8 108.5(8) . .
N3 C7 C6 115.5(9) . .
C8 C7 C6 136.1(9) . .
C9 C8 C7 104.3(9) . .
C9 C8 H8 127.9 . .
C7 C8 H8 127.9 . .
N4 C9 C8 110.6(9) . .
N4 C9 C10 115.8(9) . .
C8 C9 C10 133.6(10) . .
O7 C10 O8 121.1(9) . .
O7 C10 C9 121.2(9) . .
O8 C10 C9 117.7(9) . .
O7 C10 Tb2 59.9(5) . .
O8 C10 Tb2 63.7(5) . .
C9 C10 Tb2 160.2(7) . .
N2 N1 C2 105.8(8) . .
N2 N1 Tb1 133.9(6) . .
C2 N1 Tb1 119.8(6) . .
N1 N2 C4 110.7(8) . .
N1 N2 Cu1 134.4(7) . .
C4 N2 Cu1 114.3(7) . .
C7 N3 N4 110.3(8) . .
C7 N3 Cu1 114.3(6) . .
N4 N3 Cu1 135.3(6) . .
N3 N4 C9 106.4(8) . .
N3 N4 Tb1 133.6(6) . .
C9 N4 Tb1 119.3(6) . .
C1 O1 Tb2 143.1(7) . 3_667
C1 O2 Tb1 127.8(6) . 3_667
C1 O2 Tb1 121.9(6) . .
Tb1 O2 Tb1 109.3(2) 3_667 .
C5 O3 Tb2 87.1(6) . 4_575
C5 O4 Cu1 113.9(6) . .
C5 O4 Tb2 101.7(6) . 4_575
Cu1 O4 Tb2 144.4(3) . 4_575
C6 O5 Cu1 114.7(7) . .
C6 O6 Tb2 136.1(7) . 3_777
C10 O7 Tb2 93.9(6) . .
C10 O8 Tb1 122.5(6) . .
C10 O8 Tb2 89.6(6) . .
Tb1 O8 Tb2 135.2(3) . .
Cu1 O9 H9A 35.3 . .
Cu1 O9 H9B 109.5 . .
H9A O9 H9B 107.6 . .
Tb1 O10 H10A 89.2 . .
Tb1 O10 H10B 99.7 . .
H10A O10 H10B 107.6 . .
S1 O11 Tb1 138.3(4) . .
S1 O12 Tb2 140.0(4) . 1_545
S1 O13 Tb1 145.8(4) . 1_545
S1 O14 Tb1 148.7(4) . 3_667
Tb2 O15 H15A 138.8 . .
Tb2 O15 H15B 113.4 . .
H15A O15 H15B 107.7 . .
Tb2 O16 H16A 129.4 . .
Tb2 O16 H16B 122.2 . .
H16A O16 H16B 107.8 . .
H17A O17 H17B 107.6 . .
O14 S1 O13 111.4(4) . .
O14 S1 O12 109.7(4) . .
O13 S1 O12 109.1(4) . .
O14 S1 O11 109.5(4) . .
O13 S1 O11 108.1(4) . .
O12 S1 O11 109.0(4) . .

loop_
_geom_bond_atom_site_label_1
_geom_bond_atom_site_label_2
_geom_bond_distance
_geom_bond_site_symmetry_2
Cu1 N3 1.896(8) .
Cu1 N2 1.919(8) .
Cu1 O4 1.986(7) .
Cu1 O5 1.988(7) .
Cu1 O9 2.355(7) .
Tb1 O14 2.344(6) 3_667
Tb1 O11 2.348(6) .
Tb1 O13 2.371(7) 1_565
Tb1 O2 2.428(6) 3_667
Tb1 O8 2.486(7) .
Tb1 N1 2.510(8) .
Tb1 N4 2.513(7) .
Tb1 O2 2.558(7) .
Tb1 O10 2.698(7) .
Tb2 O1 2.274(7) 3_667
Tb2 O12 2.308(6) 1_565
Tb2 O6 2.343(7) 3_777
Tb2 O4 2.416(6) 4_576
Tb2 O15 2.417(7) .
Tb2 O7 2.428(6) .
Tb2 O16 2.444(7) .
Tb2 O8 2.511(7) .
Tb2 O3 2.772(7) 4_576
C1 O1 1.241(11) .
C1 O2 1.300(11) .
C1 C2 1.485(12) .
C2 N1 1.350(12) .
C2 C3 1.369(13) .
C3 C4 1.370(13) .
C3 H3 0.9300 .
C4 N2 1.346(12) .
C4 C5 1.470(13) .
C5 O3 1.222(11) .
C5 O4 1.308(11) .
C6 O6 1.239(11) .
C6 O5 1.272(12) .
C6 C7 1.475(13) .
C7 N3 1.328(12) .
C7 C8 1.394(13) .
C8 C9 1.370(13) .
C8 H8 0.9300 .
C9 N4 1.349(12) .
C9 C10 1.471(13) .
C10 O7 1.242(11) .
C10 O8 1.257(11) .
N1 N2 1.332(10) .
N3 N4 1.342(10) .
O1 Tb2 2.274(6) 3_667
O2 Tb1 2.428(6) 3_667
O3 Tb2 2.772(7) 4_575
O4 Tb2 2.416(6) 4_575
O6 Tb2 2.343(7) 3_777
O9 H9A 0.8441 .
O9 H9B 0.8472 .
O10 H10A 0.8455 .
O10 H10B 0.8455 .
O11 S1 1.479(6) .
O12 S1 1.463(7) .
O12 Tb2 2.308(6) 1_545
O13 S1 1.463(7) .
O13 Tb1 2.371(7) 1_545
O14 S1 1.455(7) .
O14 Tb1 2.344(6) 3_667
O15 H15A 0.8461 .
O15 H15B 0.8476 .
O16 H16A 0.8447 .
O16 H16B 0.8470 .
O17 H17A 0.8470 .
O17 H17B 0.8465 .
